data_7129587
loop_
_publ_author_name
'El Anwar, Suzan'
'Pazderov\'a, Lucia'
'Bavol, Dmytro'
'Bakardjiev, Mario'
'Ruzickova, Zdenka'
'Hor\'a\<cek, Ond\<rej'
'Fojt, Luk\'a\<s'
'Kucera, Radim'
'Gruner, Bohumir'

_publ_section_title
;
 Structurally rigidified cobalt bis(dicarbollide) derivatives, a chiral
 platform for labelling of biomolecules and new materials
;
_journal_name_full 'Chemical Communications'
_journal_paper_doi 10.1039/D1CC06979A
_journal_year 2022
_chemical_formula_moiety 'C7 H26 B18 Co O2, C3 H10 N'
_chemical_formula_sum 'C10 H36 B18 Co N O2'
_chemical_formula_weight 455.91
_space_group_crystal_system orthorhombic
_space_group_IT_number 61
_space_group_name_Hall '-P 2ac 2ab'
_space_group_name_H-M_alt 'P b c a'
_atom_sites_solution_hydrogens mixed
_audit_creation_method SHELXL-2017/1
_audit_update_record
;
2021-10-31 deposited with the CCDC.	2022-01-18 downloaded from the CCDC.
;
_cell_angle_alpha 90
_cell_angle_beta 90
_cell_angle_gamma 90
_cell_formula_units_Z 8
_cell_length_a 19.2195(12)
_cell_length_b 12.1823(9)
_cell_length_c 20.1517(10)
_cell_measurement_reflns_used 42516
_cell_measurement_temperature 150(2)
_cell_measurement_theta_max 27.5
_cell_measurement_theta_min 1
_cell_volume 4718.3(5)
_computing_cell_refinement 'APEX3 v2016.9-0 (Bruker AXS)'
_computing_data_collection 'Bruker Instrument Service vV6.2.3'
_computing_data_reduction 'SAINT V8.37A (Bruker AXS Inc., 2015)'
_computing_molecular_graphics 'Bruker SHELXTL'
_computing_publication_material 'Bruker SHELXTL'
_computing_structure_refinement 'SHELXL-2017/1 (Sheldrick, 2017)'
_computing_structure_solution 'XT, VERSION 2014/5'
_diffrn_ambient_temperature 150(2)
_diffrn_detector_area_resol_mean 10.4167
_diffrn_measured_fraction_theta_full 0.999
_diffrn_measured_fraction_theta_max 0.997
_diffrn_measurement_device_type 'Bruker D8 - Venture'
_diffrn_measurement_method '\f and \w scans to fill the Ewald sphere'
_diffrn_radiation_type MoK\a
_diffrn_radiation_wavelength 0.71073
_diffrn_reflns_av_R_equivalents 0.1291
_diffrn_reflns_av_unetI/netI 0.0643
_diffrn_reflns_Laue_measured_fraction_full 0.999
_diffrn_reflns_Laue_measured_fraction_max 0.997
_diffrn_reflns_limit_h_max 24
_diffrn_reflns_limit_h_min -24
_diffrn_reflns_limit_k_max 14
_diffrn_reflns_limit_k_min -15
_diffrn_reflns_limit_l_max 26
_diffrn_reflns_limit_l_min -25
_diffrn_reflns_number 42516
_diffrn_reflns_point_group_measured_fraction_full 0.999
_diffrn_reflns_point_group_measured_fraction_max 0.997
_diffrn_reflns_theta_full 25.242
_diffrn_reflns_theta_max 27.509
_diffrn_reflns_theta_min 2.282
_diffrn_source 'sealed X-ray tube'
_exptl_absorpt_coefficient_mu 0.738
_exptl_absorpt_correction_T_max 0.7456
_exptl_absorpt_correction_T_min 0.4997
_exptl_absorpt_correction_type multi-scan
_exptl_absorpt_process_details
;
SADABS-2016/2 - Bruker AXS area detector
scaling and absorption correction
;
_exptl_crystal_colour red
_exptl_crystal_density_diffrn 1.284
_exptl_crystal_description plate
_exptl_crystal_F_000 1888
_exptl_crystal_size_max 0.592
_exptl_crystal_size_mid 0.591
_exptl_crystal_size_min 0.068
_refine_diff_density_max 2.412
_refine_diff_density_min -1.046
_refine_diff_density_rms 0.094
_refine_ls_extinction_method none
_refine_ls_goodness_of_fit_ref 1.064
_refine_ls_hydrogen_treatment mixed
_refine_ls_matrix_type full
_refine_ls_number_parameters 391
_refine_ls_number_reflns 5413
_refine_ls_number_restraints 570
_refine_ls_restrained_S_all 1.011
_refine_ls_R_factor_all 0.1086
_refine_ls_R_factor_gt 0.0637
_refine_ls_shift/su_max 0.000
_refine_ls_shift/su_mean 0.000
_refine_ls_structure_factor_coef Fsqd
_refine_ls_weighting_details 'w=1/[\s^2^(Fo^2^)+(0.0478P)^2^+14.2314P] where P=(Fo^2^+2Fc^2^)/3'
_refine_ls_weighting_scheme calc
_refine_ls_wR_factor_gt 0.1296
_refine_ls_wR_factor_ref 0.1490
_reflns_Friedel_coverage 0.000
_reflns_number_gt 3691
_reflns_number_total 5413
_reflns_threshold_expression 'I > 2\s(I)'
_cod_data_source_file d1cc06979a2.cif
_cod_data_source_block jhl190527Co1_3
_cod_database_code 7129587
_shelx_shelxl_version_number 2017/1
_shelx_space_group_comment
;
The symmetry employed for this shelxl refinement is uniquely defined
by the following loop, which should always be used as a source of
symmetry information in preference to the above space-group names.
They are only intended as comments.
;
_exptl_absorpt_special_details
;
The ratio of minimum to maximum
apparent transmission was 0.670
;

loop_
_space_group_symop_operation_xyz
'x, y, z'
'-x+1/2, -y, z+1/2'
'-x, y+1/2, -z+1/2'
'x+1/2, -y+1/2, -z'
'-x, -y, -z'
'x-1/2, y, -z-1/2'
'x, -y-1/2, z-1/2'
'-x-1/2, y-1/2, z'

loop_
_atom_site_label
_atom_site_type_symbol
_atom_site_fract_x
_atom_site_fract_y
_atom_site_fract_z
_atom_site_U_iso_or_equiv
_atom_site_adp_type
_atom_site_occupancy
_atom_site_site_symmetry_order
_atom_site_calc_flag
_atom_site_refinement_flags_posn
_atom_site_refinement_flags_adp
_atom_site_refinement_flags_occupancy
_atom_site_disorder_assembly
_atom_site_disorder_group
N1' N 0.27173(15) 0.4971(3) 0.72841(15) 0.0244(7) Uani 1 1 d . . . . .
H1' H 0.291578 0.558595 0.701532 0.029 Uiso 1 1 calc R U . . .
O2 O 0.33169(13) 0.6650(2) 0.66180(12) 0.0224(6) Uani 1 1 d . . . . .
H2 H 0.443(2) 0.595(4) 0.448(2) 0.034(12) Uiso 1 1 d . . . . .
B4 B 0.3467(2) 0.7939(3) 0.5423(2) 0.0193(8) Uani 1 1 d . . . . .
H4A H 0.4302(19) 0.891(3) 0.6295(19) 0.023(10) Uiso 1 1 d . . . . .
H4 H 0.3513(17) 0.879(3) 0.5597(16) 0.007(8) Uiso 1 1 d . . . . .
Co3 Co 0.42962(2) 0.68859(4) 0.56528(2) 0.01523(14) Uani 1 1 d . . . . .
B7 B 0.3668(2) 0.5564(4) 0.5379(2) 0.0196(8) Uani 1 1 d . . . . .
H7A H 0.455(2) 0.485(4) 0.625(2) 0.036(12) Uiso 1 1 d . . . . .
H7 H 0.384(2) 0.471(4) 0.551(2) 0.032(12) Uiso 1 1 d . . . . .
B6 B 0.3415(2) 0.6784(4) 0.4190(2) 0.0240(9) Uani 1 1 d . . . . .
H6A H 0.6383(18) 0.724(3) 0.6311(17) 0.014(9) Uiso 1 1 d . . . . .
H6 H 0.353(2) 0.683(3) 0.367(2) 0.029(11) Uiso 1 1 d . . . . .
B5 B 0.3055(2) 0.7856(4) 0.4643(2) 0.0235(9) Uani 1 1 d . . . . .
H5A H 0.553(2) 0.898(4) 0.678(2) 0.031(12) Uiso 1 1 d . . . . .
H5 H 0.294(2) 0.856(4) 0.441(2) 0.031(11) Uiso 1 1 d . . . . .
B8 B 0.3284(2) 0.6678(4) 0.5894(2) 0.0213(9) Uani 1 1 d . . . . .
B9 B 0.2643(2) 0.7313(4) 0.5364(2) 0.0244(9) Uani 1 1 d . . . . .
H9A H 0.439(2) 0.807(4) 0.758(2) 0.035(12) Uiso 1 1 d . . . . .
H9 H 0.2210(19) 0.770(3) 0.5582(18) 0.021(10) Uiso 1 1 d . . . . .
B10 B 0.2607(2) 0.6592(4) 0.4598(2) 0.0238(9) Uani 1 1 d . . . . .
H10A H 0.576(2) 0.709(3) 0.768(2) 0.033(12) Uiso 1 1 d . . . . .
H10 H 0.213(2) 0.648(3) 0.4318(19) 0.024(10) Uiso 1 1 d . . . . .
B11 B 0.3245(2) 0.5562(4) 0.4600(2) 0.0233(9) Uani 1 1 d . . . . .
H11A H 0.581(2) 0.514(4) 0.675(2) 0.038(12) Uiso 1 1 d . . . . .
H11 H 0.3236(18) 0.479(3) 0.4330(17) 0.016(9) Uiso 1 1 d . . . . .
B12 B 0.2761(2) 0.5859(4) 0.5345(2) 0.0233(9) Uani 1 1 d . . . . .
H12A H 0.456(2) 0.564(4) 0.753(2) 0.034(12) Uiso 1 1 d . . . . .
H12 H 0.238(2) 0.526(3) 0.5547(18) 0.024(11) Uiso 1 1 d . . . . .
C2A C 0.53024(19) 0.6395(3) 0.59315(18) 0.0193(7) Uani 1 1 d . . . . .
H2A H 0.555536 0.600360 0.549028 0.023 Uiso 1 1 calc R U . . .
B4A B 0.4491(2) 0.8105(4) 0.6364(2) 0.0194(8) Uani 1 1 d . . . . .
C13 C 0.4477(3) 0.8313(4) 0.4420(2) 0.0192(11) Uani 0.710(5) 1 d . . P A 1
H13A H 0.425715 0.868504 0.403676 0.023 Uiso 0.710(5) 1 calc R U P A 1
H13B H 0.460142 0.888666 0.474708 0.023 Uiso 0.710(5) 1 calc R U P A 1
C14 C 0.5150(3) 0.7760(4) 0.4180(2) 0.0191(11) Uani 0.710(5) 1 d . . P A 1
H14A H 0.530261 0.721493 0.451444 0.023 Uiso 0.710(5) 1 calc R U P A 1
H14B H 0.505706 0.736429 0.376070 0.023 Uiso 0.710(5) 1 calc R U P A 1
C15 C 0.5713(7) 0.8562(13) 0.4072(6) 0.0234(18) Uani 0.710(5) 1 d . . P A 1
H15A H 0.613109 0.818456 0.389768 0.028 Uiso 0.710(5) 1 calc R U P A 1
H15B H 0.556419 0.911646 0.374154 0.028 Uiso 0.710(5) 1 calc R U P A 1
O1 O 0.5878(2) 0.9100(4) 0.4700(2) 0.0335(11) Uani 0.710(5) 1 d . . P A 1
H1O H 0.552335 0.942601 0.484263 0.050 Uiso 0.710(5) 1 calc R U P A 1
C14A C 0.5701(7) 0.7830(10) 0.4773(6) 0.019(3) Uani 0.290(5) 1 d . . P A 2
H14C H 0.536065 0.725673 0.464756 0.023 Uiso 0.290(5) 1 calc R U P A 2
H14D H 0.615003 0.746981 0.487771 0.023 Uiso 0.290(5) 1 calc R U P A 2
C13A C 0.5437(7) 0.8482(11) 0.5377(6) 0.020(2) Uani 0.290(5) 1 d . . P A 2
H13C H 0.503864 0.894556 0.524072 0.024 Uiso 0.290(5) 1 calc R U P A 2
H13D H 0.581146 0.897310 0.553757 0.024 Uiso 0.290(5) 1 calc R U P A 2
C15A C 0.580(2) 0.869(4) 0.4178(18) 0.0234(18) Uani 0.290(5) 1 d . . P A 2
H15C H 0.603055 0.936594 0.433607 0.028 Uiso 0.290(5) 1 calc R U P A 2
H15D H 0.608008 0.836550 0.381551 0.028 Uiso 0.290(5) 1 calc R U P A 2
O1A O 0.5115(5) 0.8915(10) 0.3960(5) 0.036(3) Uani 0.290(5) 1 d . . P A 2
H1AO H 0.488333 0.918118 0.427450 0.054 Uiso 0.290(5) 1 calc R U P A 2
C1A C 0.52069(18) 0.7707(3) 0.59482(17) 0.0169(7) Uani 1 1 d . . . . .
H1A H 0.540341 0.818145 0.551080 0.020 Uiso 0.7 1 calc R U P A 2
C1 C 0.39220(18) 0.7528(3) 0.47460(17) 0.0167(7) Uani 1 1 d . . . . .
H1 H 0.433894 0.807529 0.454260 0.020 Uiso 0.3 1 calc R U P A 1
C2 C 0.40236(19) 0.6224(3) 0.47249(18) 0.0189(7) Uani 1 1 d . . . . .
B8A B 0.4071(2) 0.6807(4) 0.6631(2) 0.0214(8) Uani 1 1 d . . . . .
C16 C 0.3107(3) 0.3980(4) 0.7107(3) 0.0514(13) Uani 1 1 d . . . . .
H16A H 0.302526 0.380494 0.663853 0.077 Uiso 1 1 calc R U . . .
H16B H 0.295056 0.336676 0.738379 0.077 Uiso 1 1 calc R U . . .
H16C H 0.360440 0.410645 0.717923 0.077 Uiso 1 1 calc R U . . .
B7A B 0.4662(2) 0.5712(4) 0.6328(2) 0.0211(9) Uani 1 1 d . . . . .
C17 C 0.2815(3) 0.5267(5) 0.7990(2) 0.0512(14) Uani 1 1 d . . . . .
H17A H 0.330900 0.541037 0.807449 0.077 Uiso 1 1 calc R U . . .
H17B H 0.265788 0.465922 0.827151 0.077 Uiso 1 1 calc R U . . .
H17C H 0.254342 0.592613 0.809214 0.077 Uiso 1 1 calc R U . . .
B6A B 0.5849(2) 0.7122(4) 0.6453(2) 0.0217(9) Uani 1 1 d . . . . .
C18 C 0.1971(2) 0.4885(5) 0.7105(3) 0.0510(14) Uani 1 1 d . . . . .
H18A H 0.192862 0.470137 0.663319 0.077 Uiso 1 1 calc R U . . .
H18B H 0.174011 0.558761 0.719113 0.077 Uiso 1 1 calc R U . . .
H18C H 0.175176 0.430861 0.737199 0.077 Uiso 1 1 calc R U . . .
B5A B 0.5327(2) 0.8196(4) 0.6737(2) 0.0214(8) Uani 1 1 d . . . . .
B9A B 0.4605(2) 0.7631(4) 0.7189(2) 0.0241(9) Uani 1 1 d . . . . .
B12A B 0.4705(2) 0.6171(4) 0.7168(2) 0.0257(10) Uani 1 1 d . . . . .
B11A B 0.5483(2) 0.5887(4) 0.6709(2) 0.0236(9) Uani 1 1 d . . . . .
B10A B 0.5446(2) 0.7033(4) 0.7243(2) 0.0229(9) Uani 1 1 d . . . . .

loop_
_atom_site_aniso_label
_atom_site_aniso_U_11
_atom_site_aniso_U_22
_atom_site_aniso_U_33
_atom_site_aniso_U_23
_atom_site_aniso_U_13
_atom_site_aniso_U_12
N1' 0.0205(16) 0.030(2) 0.0226(15) 0.0098(14) 0.0026(13) -0.0018(14)
O2 0.0233(13) 0.0261(16) 0.0179(12) 0.0011(11) 0.0031(10) -0.0009(11)
B4 0.025(2) 0.013(2) 0.0198(18) -0.0019(15) 0.0047(15) 0.0059(16)
Co3 0.0185(2) 0.0122(2) 0.0149(2) 0.00245(19) -0.00201(19) -0.0031(2)
B7 0.0177(19) 0.016(2) 0.025(2) -0.0006(17) -0.0021(16) -0.0029(16)
B6 0.021(2) 0.031(3) 0.020(2) -0.0075(17) -0.0002(15) 0.0001(18)
B5 0.021(2) 0.026(2) 0.023(2) 0.0051(18) -0.0003(17) 0.0077(17)
B8 0.024(2) 0.024(2) 0.0156(17) 0.0000(16) 0.0026(15) -0.0036(17)
B9 0.022(2) 0.024(2) 0.027(2) -0.0029(18) 0.0035(17) 0.0037(18)
B10 0.017(2) 0.033(3) 0.0210(19) -0.0036(18) -0.0025(16) 0.0042(17)
B11 0.018(2) 0.022(2) 0.029(2) -0.0067(18) -0.0026(17) -0.0041(17)
B12 0.0169(19) 0.026(2) 0.026(2) 0.0011(18) -0.0020(17) -0.0052(17)
C2A 0.0272(19) 0.0123(18) 0.0183(17) -0.0008(14) -0.0004(14) 0.0012(14)
B4A 0.026(2) 0.015(2) 0.0174(18) 0.0008(16) 0.0040(15) -0.0007(17)
C13 0.021(2) 0.020(3) 0.016(2) 0.005(2) 0.0018(18) -0.0015(19)
C14 0.019(2) 0.020(3) 0.018(2) -0.001(2) 0.0045(19) -0.001(2)
C15 0.023(4) 0.026(4) 0.021(5) -0.002(3) 0.005(3) -0.008(3)
O1 0.031(2) 0.036(3) 0.034(2) -0.0076(19) 0.0018(18) -0.0093(18)
C14A 0.017(6) 0.019(6) 0.023(5) 0.003(4) -0.001(4) -0.003(5)
C13A 0.018(6) 0.019(6) 0.022(5) 0.001(4) 0.002(4) -0.008(5)
C15A 0.023(4) 0.026(4) 0.021(5) -0.002(3) 0.005(3) -0.008(3)
O1A 0.028(5) 0.055(8) 0.026(5) 0.009(5) 0.001(4) 0.001(5)
C1A 0.0233(18) 0.0100(17) 0.0174(16) -0.0018(13) -0.0010(14) -0.0042(13)
C1 0.0186(17) 0.0148(18) 0.0167(16) -0.0017(13) 0.0001(13) 0.0035(14)
C2 0.0173(17) 0.0167(18) 0.0226(18) -0.0057(14) -0.0004(14) 0.0012(14)
B8A 0.0233(19) 0.023(2) 0.0181(18) 0.0026(17) 0.0007(15) -0.0018(17)
C16 0.051(3) 0.033(3) 0.071(4) 0.006(3) 0.004(3) 0.007(2)
B7A 0.025(2) 0.013(2) 0.024(2) 0.0033(16) -0.0025(16) -0.0030(16)
C17 0.058(3) 0.072(4) 0.024(2) 0.005(2) 0.005(2) -0.010(3)
B6A 0.024(2) 0.022(2) 0.0196(19) -0.0011(16) -0.0033(16) -0.0017(16)
C18 0.022(2) 0.084(4) 0.047(3) 0.018(3) 0.001(2) -0.004(2)
B5A 0.032(2) 0.017(2) 0.0153(18) -0.0037(16) -0.0021(16) -0.0020(18)
B9A 0.030(2) 0.028(2) 0.0142(19) -0.0008(17) 0.0008(17) 0.0021(19)
B12A 0.029(2) 0.030(3) 0.018(2) 0.0101(18) -0.0014(17) -0.0051(19)
B11A 0.031(2) 0.020(2) 0.020(2) 0.0019(17) -0.0072(17) -0.0009(18)
B10A 0.026(2) 0.026(2) 0.0173(18) 0.0016(17) -0.0041(16) -0.0036(18)

loop_
_atom_type_symbol
_atom_type_description
_atom_type_scat_dispersion_real
_atom_type_scat_dispersion_imag
_atom_type_scat_source
C C 0.0033 0.0016 'International Tables Vol C Tables 4.2.6.8 and 6.1.1.4'
H H 0.0000 0.0000 'International Tables Vol C Tables 4.2.6.8 and 6.1.1.4'
B B 0.0013 0.0007 'International Tables Vol C Tables 4.2.6.8 and 6.1.1.4'
Co Co 0.3494 0.9721 'International Tables Vol C Tables 4.2.6.8 and 6.1.1.4'
N N 0.0061 0.0033 'International Tables Vol C Tables 4.2.6.8 and 6.1.1.4'
O O 0.0106 0.0060 'International Tables Vol C Tables 4.2.6.8 and 6.1.1.4'

loop_
_geom_angle_atom_site_label_1
_geom_angle_atom_site_label_2
_geom_angle_atom_site_label_3
_geom_angle
_geom_angle_site_symmetry_1
_geom_angle_site_symmetry_3
_geom_angle_publ_flag
C16 N1' C17 111.7(4) . . ?
C16 N1' C18 112.1(4) . . ?
C17 N1' C18 112.0(4) . . ?
C16 N1' H1' 106.9 . . ?
C17 N1' H1' 106.9 . . ?
C18 N1' H1' 106.9 . . ?
B8 O2 B8A 93.3(3) . . ?
C1 B4 B9 106.3(3) . . ?
C1 B4 B5 59.8(2) . . ?
B9 B4 B5 60.7(3) . . ?
C1 B4 B8 105.5(3) . . ?
B9 B4 B8 60.1(2) . . ?
B5 B4 B8 109.0(3) . . ?
C1 B4 Co3 66.76(18) . . ?
B9 B4 Co3 115.6(3) . . ?
B5 B4 Co3 120.2(3) . . ?
B8 B4 Co3 61.34(18) . . ?
C1 B4 H4 119.7(17) . . ?
B9 B4 H4 120.1(17) . . ?
B5 B4 H4 112.1(17) . . ?
B8 B4 H4 129.7(17) . . ?
Co3 B4 H4 116.5(18) . . ?
B8 Co3 B8A 63.44(17) . . ?
B8 Co3 B7 53.86(17) . . ?
B8A Co3 B7 95.59(17) . . ?
B8 Co3 B7A 94.64(17) . . ?
B8A Co3 B7A 53.53(18) . . ?
B7 Co3 B7A 80.76(17) . . ?
B8 Co3 B4 53.06(17) . . ?
B8A Co3 B4 94.69(17) . . ?
B7 Co3 B4 88.54(17) . . ?
B7A Co3 B4 144.66(17) . . ?
B8 Co3 B4A 95.50(17) . . ?
B8A Co3 B4A 53.53(17) . . ?
B7 Co3 B4A 146.13(16) . . ?
B7A Co3 B4A 88.84(17) . . ?
B4 Co3 B4A 81.53(17) . . ?
B8 Co3 C2A 141.80(16) . . ?
B8A Co3 C2A 85.57(16) . . ?
B7 Co3 C2A 112.56(16) . . ?
B7A Co3 C2A 47.41(15) . . ?
B4 Co3 C2A 158.81(16) . . ?
B4A Co3 C2A 81.65(16) . . ?
B8 Co3 C1A 142.46(16) . . ?
B8A Co3 C1A 85.69(16) . . ?
B7 Co3 C1A 157.47(16) . . ?
B7A Co3 C1A 82.02(16) . . ?
B4 Co3 C1A 113.82(16) . . ?
B4A Co3 C1A 47.25(15) . . ?
C2A Co3 C1A 45.01(14) . . ?
B8 Co3 C2 85.77(16) . . ?
B8A Co3 C2 142.74(17) . . ?
B7 Co3 C2 47.52(16) . . ?
B7A Co3 C2 113.55(16) . . ?
B4 Co3 C2 81.33(15) . . ?
B4A Co3 C2 157.45(16) . . ?
C2A Co3 C2 110.98(14) . . ?
C1A Co3 C2 129.92(14) . . ?
B8 Co3 C1 85.83(15) . . ?
B8A Co3 C1 142.01(16) . . ?
B7 Co3 C1 81.96(16) . . ?
B7A Co3 C1 158.15(16) . . ?
B4 Co3 C1 47.50(14) . . ?
B4A Co3 C1 112.90(16) . . ?
C2A Co3 C1 130.52(14) . . ?
C1A Co3 C1 110.62(14) . . ?
C2 Co3 C1 44.64(14) . . ?
C2 B7 B11 59.6(2) . . ?
C2 B7 B12 105.7(3) . . ?
B11 B7 B12 61.0(2) . . ?
C2 B7 B8 104.4(3) . . ?
B11 B7 B8 108.3(3) . . ?
B12 B7 B8 59.1(2) . . ?
C2 B7 Co3 66.73(19) . . ?
B11 B7 Co3 120.2(3) . . ?
B12 B7 Co3 114.9(3) . . ?
B8 B7 Co3 61.26(18) . . ?
C2 B7 H7 121(2) . . ?
B11 B7 H7 110(2) . . ?
B12 B7 H7 119(2) . . ?
B8 B7 H7 131(2) . . ?
Co3 B7 H7 119(2) . . ?
C2 B6 B11 59.5(2) . . ?
C2 B6 B5 103.8(3) . . ?
B11 B6 B5 108.6(3) . . ?
C2 B6 C1 55.0(2) . . ?
B11 B6 C1 104.2(3) . . ?
B5 B6 C1 59.6(2) . . ?
C2 B6 B10 104.5(3) . . ?
B11 B6 B10 60.0(3) . . ?
B5 B6 B10 60.4(3) . . ?
C1 B6 B10 105.1(3) . . ?
C2 B6 H6 119(2) . . ?
B11 B6 H6 124(2) . . ?
B5 B6 H6 124(2) . . ?
C1 B6 H6 119(2) . . ?
B10 B6 H6 130(2) . . ?
C1 B5 B6 60.3(2) . . ?
C1 B5 B4 58.1(2) . . ?
B6 B5 B4 109.4(3) . . ?
C1 B5 B10 105.9(3) . . ?
B6 B5 B10 60.8(3) . . ?
B4 B5 B10 108.4(3) . . ?
C1 B5 B9 104.2(3) . . ?
B6 B5 B9 109.1(3) . . ?
B4 B5 B9 59.6(2) . . ?
B10 B5 B9 60.1(3) . . ?
C1 B5 H5 118(2) . . ?
B6 B5 H5 119(2) . . ?
B4 B5 H5 118(2) . . ?
B10 B5 H5 128(2) . . ?
B9 B5 H5 127(2) . . ?
O2 B8 B12 128.8(3) . . ?
O2 B8 B9 129.1(3) . . ?
B12 B8 B9 59.5(3) . . ?
O2 B8 B4 121.8(3) . . ?
B12 B8 B4 104.6(3) . . ?
B9 B8 B4 57.8(2) . . ?
O2 B8 B7 121.6(3) . . ?
B12 B8 B7 58.2(2) . . ?
B9 B8 B7 104.6(3) . . ?
B4 B8 B7 104.2(3) . . ?
O2 B8 Co3 101.7(2) . . ?
B12 B8 Co3 117.3(3) . . ?
B9 B8 Co3 117.4(3) . . ?
B4 B8 Co3 65.60(19) . . ?
B7 B8 Co3 64.88(18) . . ?
O2 B8 B8A 43.37(19) . . ?
B12 B8 B8A 150.4(3) . . ?
B9 B8 B8A 150.2(3) . . ?
B4 B8 B8A 99.4(3) . . ?
B7 B8 B8A 99.3(3) . . ?
Co3 B8 B8A 58.28(16) . . ?
B4 B9 B10 107.9(3) . . ?
B4 B9 B5 59.7(2) . . ?
B10 B9 B5 59.5(3) . . ?
B4 B9 B12 108.5(3) . . ?
B10 B9 B12 59.7(3) . . ?
B5 B9 B12 107.1(3) . . ?
B4 B9 B8 62.1(2) . . ?
B10 B9 B8 109.2(3) . . ?
B5 B9 B8 109.8(3) . . ?
B12 B9 B8 60.1(2) . . ?
B4 B9 H9 119(2) . . ?
B10 B9 H9 124(2) . . ?
B5 B9 H9 121(2) . . ?
B12 B9 H9 124(2) . . ?
B8 B9 H9 119(2) . . ?
B11 B10 B5 106.5(3) . . ?
B11 B10 B6 58.9(3) . . ?
B5 B10 B6 58.8(3) . . ?
B11 B10 B12 61.4(3) . . ?
B5 B10 B12 108.3(3) . . ?
B6 B10 B12 108.3(3) . . ?
B11 B10 B9 109.0(3) . . ?
B5 B10 B9 60.4(3) . . ?
B6 B10 B9 107.7(3) . . ?
B12 B10 B9 60.4(3) . . ?
B11 B10 H10 120(2) . . ?
B5 B10 H10 123(2) . . ?
B6 B10 H10 121(2) . . ?
B12 B10 H10 121(2) . . ?
B9 B10 H10 123(2) . . ?
C2 B11 B6 60.2(2) . . ?
C2 B11 B10 105.8(3) . . ?
B6 B11 B10 61.1(3) . . ?
C2 B11 B7 57.9(2) . . ?
B6 B11 B7 109.6(3) . . ?
B10 B11 B7 108.8(3) . . ?
C2 B11 B12 103.5(3) . . ?
B6 B11 B12 108.8(3) . . ?
B10 B11 B12 59.8(2) . . ?
B7 B11 B12 59.8(2) . . ?
C2 B11 H11 119.5(19) . . ?
B6 B11 H11 120.4(19) . . ?
B10 B11 H11 127.3(19) . . ?
B7 B11 H11 117.0(19) . . ?
B12 B11 H11 125.7(19) . . ?
B10 B12 B7 107.3(3) . . ?
B10 B12 B9 59.9(3) . . ?
B7 B12 B9 108.9(3) . . ?
B10 B12 B8 109.7(3) . . ?
B7 B12 B8 62.7(2) . . ?
B9 B12 B8 60.5(3) . . ?
B10 B12 B11 58.7(2) . . ?
B7 B12 B11 59.1(2) . . ?
B9 B12 B11 106.4(3) . . ?
B8 B12 B11 109.7(3) . . ?
B10 B12 H12 122(2) . . ?
B7 B12 H12 120(2) . . ?
B9 B12 H12 124(2) . . ?
B8 B12 H12 120(2) . . ?
B11 B12 H12 121(2) . . ?
C1A C2A B7A 113.4(3) . . ?
C1A C2A B11A 111.2(3) . . ?
B7A C2A B11A 62.5(2) . . ?
C1A C2A B6A 63.1(2) . . ?
B7A C2A B6A 114.0(3) . . ?
B11A C2A B6A 60.5(2) . . ?
C1A C2A Co3 67.53(19) . . ?
B7A C2A Co3 66.2(2) . . ?
B11A C2A Co3 122.1(3) . . ?
B6A C2A Co3 125.1(2) . . ?
C1A C2A H2A 119.3 . . ?
B7A C2A H2A 118.9 . . ?
B11A C2A H2A 118.8 . . ?
B6A C2A H2A 115.9 . . ?
Co3 C2A H2A 108.0 . . ?
C1A B4A B9A 105.7(3) . . ?
C1A B4A B5A 59.2(2) . . ?
B9A B4A B5A 60.8(2) . . ?
C1A B4A B8A 104.7(3) . . ?
B9A B4A B8A 60.3(2) . . ?
B5A B4A B8A 108.9(3) . . ?
C1A B4A Co3 66.51(19) . . ?
B9A B4A Co3 115.6(3) . . ?
B5A B4A Co3 119.6(3) . . ?
B8A B4A Co3 61.12(19) . . ?
C1A B4A H4A 119(2) . . ?
B9A B4A H4A 118(2) . . ?
B5A B4A H4A 108(2) . . ?
B8A B4A H4A 133(2) . . ?
Co3 B4A H4A 121(2) . . ?
C14 C13 C1 115.8(4) . . ?
C14 C13 H13A 108.3 . . ?
C1 C13 H13A 108.3 . . ?
C14 C13 H13B 108.3 . . ?
C1 C13 H13B 108.3 . . ?
H13A C13 H13B 107.4 . . ?
C15 C14 C13 112.0(7) . . ?
C15 C14 H14A 109.2 . . ?
C13 C14 H14A 109.2 . . ?
C15 C14 H14B 109.2 . . ?
C13 C14 H14B 109.2 . . ?
H14A C14 H14B 107.9 . . ?
O1 C15 C14 109.1(10) . . ?
O1 C15 H15A 109.9 . . ?
C14 C15 H15A 109.9 . . ?
O1 C15 H15B 109.9 . . ?
C14 C15 H15B 109.9 . . ?
H15A C15 H15B 108.3 . . ?
C15 O1 H1O 109.5 . . ?
C13A C14A C15A 107.0(17) . . ?
C13A C14A H14C 110.3 . . ?
C15A C14A H14C 110.3 . . ?
C13A C14A H14D 110.3 . . ?
C15A C14A H14D 110.3 . . ?
H14C C14A H14D 108.6 . . ?
C14A C13A C1A 111.4(9) . . ?
C14A C13A H13C 109.3 . . ?
C1A C13A H13C 109.3 . . ?
C14A C13A H13D 109.3 . . ?
C1A C13A H13D 109.3 . . ?
H13C C13A H13D 108.0 . . ?
O1A C15A C14A 105(3) . . ?
O1A C15A H15C 110.8 . . ?
C14A C15A H15C 110.8 . . ?
O1A C15A H15D 110.8 . . ?
C14A C15A H15D 110.8 . . ?
H15C C15A H15D 108.9 . . ?
C15A O1A H1AO 109.5 . . ?
C13A C1A C2A 123.8(6) . . ?
C13A C1A B4A 115.2(6) . . ?
C2A C1A B4A 113.0(3) . . ?
C13A C1A B5A 115.9(5) . . ?
C2A C1A B5A 110.5(3) . . ?
B4A C1A B5A 63.2(2) . . ?
C13A C1A B6A 118.5(5) . . ?
C2A C1A B6A 61.8(2) . . ?
B4A C1A B6A 113.9(3) . . ?
B5A C1A B6A 60.5(2) . . ?
C13A C1A Co3 108.4(5) . . ?
C2A C1A Co3 67.46(18) . . ?
B4A C1A Co3 66.24(19) . . ?
B5A C1A Co3 122.8(2) . . ?
B6A C1A Co3 123.9(2) . . ?
C13A C1A H1A 6.6 . . ?
C2A C1A H1A 117.3 . . ?
B4A C1A H1A 121.2 . . ?
B5A C1A H1A 120.3 . . ?
B6A C1A H1A 115.5 . . ?
Co3 C1A H1A 107.7 . . ?
C13 C1 C2 120.6(3) . . ?
C13 C1 B4 120.3(3) . . ?
C2 C1 B4 112.2(3) . . ?
C13 C1 B5 117.6(3) . . ?
C2 C1 B5 110.1(3) . . ?
B4 C1 B5 62.0(2) . . ?
C13 C1 B6 115.2(3) . . ?
C2 C1 B6 62.2(2) . . ?
B4 C1 B6 112.6(3) . . ?
B5 C1 B6 60.2(2) . . ?
C13 C1 Co3 110.8(3) . . ?
C2 C1 Co3 67.31(19) . . ?
B4 C1 Co3 65.74(18) . . ?
B5 C1 Co3 121.2(2) . . ?
B6 C1 Co3 123.7(3) . . ?
C13 C1 H1 3.7 . . ?
C2 C1 H1 119.6 . . ?
B4 C1 H1 119.2 . . ?
B5 C1 H1 120.6 . . ?
B6 C1 H1 118.3 . . ?
Co3 C1 H1 107.1 . . ?
C1 C2 B7 113.7(3) . . ?
C1 C2 B11 111.3(3) . . ?
B7 C2 B11 62.5(2) . . ?
C1 C2 B6 62.8(2) . . ?
B7 C2 B6 113.6(3) . . ?
B11 C2 B6 60.4(3) . . ?
C1 C2 Co3 68.05(18) . . ?
B7 C2 Co3 65.75(19) . . ?
B11 C2 Co3 121.8(2) . . ?
B6 C2 Co3 124.8(2) . . ?
C1 C2 H2 117(3) . . ?
B7 C2 H2 123(3) . . ?
B11 C2 H2 117(3) . . ?
B6 C2 H2 111(2) . . ?
Co3 C2 H2 112(2) . . ?
O2 B8A B12A 128.7(3) . . ?
O2 B8A B9A 129.9(3) . . ?
B12A B8A B9A 59.1(2) . . ?
O2 B8A B7A 120.5(3) . . ?
B12A B8A B7A 58.3(2) . . ?
B9A B8A B7A 104.7(3) . . ?
O2 B8A B4A 122.5(3) . . ?
B12A B8A B4A 104.2(3) . . ?
B9A B8A B4A 57.6(2) . . ?
B7A B8A B4A 104.5(3) . . ?
O2 B8A Co3 101.6(2) . . ?
B12A B8A Co3 117.4(3) . . ?
B9A B8A Co3 117.0(3) . . ?
B7A B8A Co3 65.30(19) . . ?
B4A B8A Co3 65.35(18) . . ?
O2 B8A B8 43.31(18) . . ?
B12A B8A B8 150.2(3) . . ?
B9A B8A B8 150.7(3) . . ?
B7A B8A B8 98.8(3) . . ?
B4A B8A B8 99.8(3) . . ?
Co3 B8A B8 58.28(16) . . ?
N1' C16 H16A 109.5 . . ?
N1' C16 H16B 109.5 . . ?
H16A C16 H16B 109.5 . . ?
N1' C16 H16C 109.5 . . ?
H16A C16 H16C 109.5 . . ?
H16B C16 H16C 109.5 . . ?
C2A B7A B11A 59.7(2) . . ?
C2A B7A B12A 105.1(3) . . ?
B11A B7A B12A 60.6(3) . . ?
C2A B7A B8A 104.4(3) . . ?
B11A B7A B8A 108.5(3) . . ?
B12A B7A B8A 59.4(2) . . ?
C2A B7A Co3 66.44(19) . . ?
B11A B7A Co3 119.9(3) . . ?
B12A B7A Co3 114.7(3) . . ?
B8A B7A Co3 61.17(18) . . ?
C2A B7A H7A 123(2) . . ?
B11A B7A H7A 111(2) . . ?
B12A B7A H7A 117(2) . . ?
B8A B7A H7A 129(2) . . ?
Co3 B7A H7A 120(2) . . ?
N1' C17 H17A 109.5 . . ?
N1' C17 H17B 109.5 . . ?
H17A C17 H17B 109.5 . . ?
N1' C17 H17C 109.5 . . ?
H17A C17 H17C 109.5 . . ?
H17B C17 H17C 109.5 . . ?
C2A B6A B11A 59.5(2) . . ?
C2A B6A B5A 103.6(3) . . ?
B11A B6A B5A 108.7(3) . . ?
C2A B6A C1A 55.1(2) . . ?
B11A B6A C1A 103.9(3) . . ?
B5A B6A C1A 58.7(2) . . ?
C2A B6A B10A 104.4(3) . . ?
B11A B6A B10A 60.3(3) . . ?
B5A B6A B10A 60.1(2) . . ?
C1A B6A B10A 103.8(3) . . ?
C2A B6A H6A 119.0(19) . . ?
B11A B6A H6A 125(2) . . ?
B5A B6A H6A 122(2) . . ?
C1A B6A H6A 117.6(19) . . ?
B10A B6A H6A 131.7(19) . . ?
N1' C18 H18A 109.5 . . ?
N1' C18 H18B 109.5 . . ?
H18A C18 H18B 109.5 . . ?
N1' C18 H18C 109.5 . . ?
H18A C18 H18C 109.5 . . ?
H18B C18 H18C 109.5 . . ?
C1A B5A B6A 60.8(2) . . ?
C1A B5A B10A 105.9(3) . . ?
B6A B5A B10A 60.8(3) . . ?
C1A B5A B4A 57.6(2) . . ?
B6A B5A B4A 109.5(3) . . ?
B10A B5A B4A 108.1(3) . . ?
C1A B5A B9A 103.4(3) . . ?
B6A B5A B9A 108.8(3) . . ?
B10A B5A B9A 59.8(3) . . ?
B4A B5A B9A 59.5(2) . . ?
C1A B5A H5A 117(2) . . ?
B6A B5A H5A 121(2) . . ?
B10A B5A H5A 130(2) . . ?
B4A B5A H5A 116(2) . . ?
B9A B5A H5A 127(2) . . ?
B4A B9A B10A 107.7(3) . . ?
B4A B9A B12A 108.4(3) . . ?
B10A B9A B12A 59.7(3) . . ?
B4A B9A B5A 59.7(2) . . ?
B10A B9A B5A 59.1(3) . . ?
B12A B9A B5A 106.6(3) . . ?
B4A B9A B8A 62.1(2) . . ?
B10A B9A B8A 108.9(3) . . ?
B12A B9A B8A 59.9(3) . . ?
B5A B9A B8A 109.5(3) . . ?
B4A B9A H9A 120(2) . . ?
B10A B9A H9A 122(2) . . ?
B12A B9A H9A 125(2) . . ?
B5A B9A H9A 120(2) . . ?
B8A B9A H9A 121(2) . . ?
B10A B12A B7A 107.7(3) . . ?
B10A B12A B9A 59.7(3) . . ?
B7A B12A B9A 109.2(3) . . ?
B10A B12A B11A 59.3(3) . . ?
B7A B12A B11A 59.3(2) . . ?
B9A B12A B11A 107.1(3) . . ?
B10A B12A B8A 109.8(3) . . ?
B7A B12A B8A 62.3(2) . . ?
B9A B12A B8A 61.0(3) . . ?
B11A B12A B8A 109.7(3) . . ?
B10A B12A H12A 123(2) . . ?
B7A B12A H12A 118(2) . . ?
B9A B12A H12A 126(2) . . ?
B11A B12A H12A 119(2) . . ?
B8A B12A H12A 121(2) . . ?
C2A B11A B6A 60.0(2) . . ?
C2A B11A B10A 105.2(3) . . ?
B6A B11A B10A 60.8(3) . . ?
C2A B11A B7A 57.8(2) . . ?
B6A B11A B7A 109.7(3) . . ?
B10A B11A B7A 108.9(3) . . ?
C2A B11A B12A 103.4(3) . . ?
B6A B11A B12A 108.8(3) . . ?
B10A B11A B12A 59.9(3) . . ?
B7A B11A B12A 60.2(3) . . ?
C2A B11A H11A 119(2) . . ?
B6A B11A H11A 120(2) . . ?
B10A B11A H11A 129(2) . . ?
B7A B11A H11A 116(2) . . ?
B12A B11A H11A 126(2) . . ?
B5A B10A B11A 106.8(3) . . ?
B5A B10A B6A 59.1(2) . . ?
B11A B10A B6A 58.9(3) . . ?
B5A B10A B12A 108.9(3) . . ?
B11A B10A B12A 60.8(3) . . ?
B6A B10A B12A 108.1(3) . . ?
B5A B10A B9A 61.1(3) . . ?
B11A B10A B9A 108.9(3) . . ?
B6A B10A B9A 108.5(3) . . ?
B12A B10A B9A 60.6(3) . . ?
B5A B10A H10A 120(2) . . ?
B11A B10A H10A 122(2) . . ?
B6A B10A H10A 120(2) . . ?
B12A B10A H10A 124(2) . . ?
B9A B10A H10A 122(2) . . ?

loop_
_geom_bond_atom_site_label_1
_geom_bond_atom_site_label_2
_geom_bond_distance
_geom_bond_site_symmetry_2
_geom_bond_publ_flag
N1' C16 1.464(6) . ?
N1' C17 1.480(5) . ?
N1' C18 1.482(5) . ?
N1' H1' 1.0000 . ?
O2 B8 1.460(5) . ?
O2 B8A 1.462(5) . ?
B4 C1 1.696(5) . ?
B4 B9 1.762(6) . ?
B4 B5 1.763(6) . ?
B4 B8 1.841(6) . ?
B4 Co3 2.097(4) . ?
B4 H4 1.09(3) . ?
Co3 B8 2.021(4) . ?
Co3 B8A 2.021(4) . ?
Co3 B7 2.087(4) . ?
Co3 B7A 2.096(4) . ?
Co3 B4A 2.098(4) . ?
Co3 C2A 2.101(4) . ?
Co3 C1A 2.102(3) . ?
Co3 C2 2.103(4) . ?
Co3 C1 2.114(3) . ?
B7 C2 1.688(6) . ?
B7 B11 1.768(6) . ?
B7 B12 1.781(6) . ?
B7 B8 1.861(6) . ?
B7 H7 1.12(4) . ?
B6 C2 1.731(6) . ?
B6 B11 1.735(7) . ?
B6 B5 1.738(6) . ?
B6 C1 1.739(5) . ?
B6 B10 1.773(6) . ?
B6 H6 1.07(4) . ?
B5 C1 1.727(5) . ?
B5 B10 1.766(7) . ?
B5 B9 1.781(6) . ?
B5 H5 1.00(4) . ?
B8 B12 1.797(6) . ?
B8 B9 1.805(6) . ?
B8 B8A 2.125(6) . ?
B9 B10 1.777(6) . ?
B9 B12 1.786(7) . ?
B9 H9 1.05(4) . ?
B10 B11 1.754(6) . ?
B10 B12 1.774(6) . ?
B10 H10 1.09(4) . ?
B11 C2 1.719(5) . ?
B11 B12 1.802(6) . ?
B11 H11 1.08(4) . ?
B12 H12 1.11(4) . ?
C2A C1A 1.609(5) . ?
C2A B7A 1.687(6) . ?
C2A B11A 1.720(6) . ?
C2A B6A 1.730(6) . ?
C2A H2A 1.1200 . ?
B4A C1A 1.683(5) . ?
B4A B9A 1.773(6) . ?
B4A B5A 1.778(6) . ?
B4A B8A 1.856(6) . ?
B4A H4A 1.06(4) . ?
C13 C14 1.537(7) . ?
C13 C1 1.576(6) . ?
C13 H13A 0.9900 . ?
C13 H13B 0.9900 . ?
C14 C15 1.474(14) . ?
C14 H14A 0.9900 . ?
C14 H14B 0.9900 . ?
C15 O1 1.460(11) . ?
C15 H15A 0.9900 . ?
C15 H15B 0.9900 . ?
O1 H1O 0.8400 . ?
C14A C13A 1.540(17) . ?
C14A C15A 1.60(4) . ?
C14A H14C 0.9900 . ?
C14A H14D 0.9900 . ?
C13A C1A 1.554(13) . ?
C13A H13C 0.9900 . ?
C13A H13D 0.9900 . ?
C15A O1A 1.41(4) . ?
C15A H15C 0.9900 . ?
C15A H15D 0.9900 . ?
O1A H1AO 0.8400 . ?
C1A B5A 1.713(5) . ?
C1A B6A 1.751(5) . ?
C1A H1A 1.1200 . ?
C1 C2 1.601(5) . ?
C1 H1 1.1200 . ?
C2 H2 0.99(4) . ?
B8A B12A 1.805(6) . ?
B8A B9A 1.824(6) . ?
B8A B7A 1.855(6) . ?
C16 H16A 0.9800 . ?
C16 H16B 0.9800 . ?
C16 H16C 0.9800 . ?
B7A B11A 1.768(6) . ?
B7A B12A 1.784(6) . ?
B7A H7A 1.08(5) . ?
C17 H17A 0.9800 . ?
C17 H17B 0.9800 . ?
C17 H17C 0.9800 . ?
B6A B11A 1.739(6) . ?
B6A B5A 1.744(6) . ?
B6A B10A 1.774(6) . ?
B6A H6A 1.08(4) . ?
C18 H18A 0.9800 . ?
C18 H18B 0.9800 . ?
C18 H18C 0.9800 . ?
B5A B10A 1.761(6) . ?
B5A B9A 1.797(6) . ?
B5A H5A 1.03(4) . ?
B9A B10A 1.775(6) . ?
B9A B12A 1.790(7) . ?
B9A H9A 1.04(4) . ?
B12A B10A 1.775(6) . ?
B12A B11A 1.792(7) . ?
B12A H12A 1.01(4) . ?
B11A B10A 1.764(6) . ?
B11A H11A 1.10(4) . ?
B10A H10A 1.07(4) . ?

loop_
_geom_hbond_atom_site_label_D
_geom_hbond_atom_site_label_H
_geom_hbond_atom_site_label_A
_geom_hbond_distance_DH
_geom_hbond_distance_HA
_geom_hbond_distance_DA
_geom_hbond_angle_DHA
_geom_hbond_site_symmetry_A
_geom_hbond_publ_flag
N1' H1' O2 1.00 1.71 2.704(4) 174.2 . yes
